data_1545054
loop_
_publ_author_name
'Liss, Klaus-Dieter'
'Funakoshi, Ken-Ichi'
'Dippenaar, Rian'
'Higo, Yuji'
'Shiro, Ayumi'
'Reid, Mark'
'Suzuki, Hiroshi'
'Shobu, Takahisa'
'Akita, Koichi'

_publ_section_title
;
 Hydrostatic Compression Behavior and High-Pressure Stabilized \b-Phase in
 \g-Based Titanium Aluminide Intermetallics
;
_journal_issue 7
_journal_name_full Metals
_journal_page_first 165
_journal_paper_doi 10.3390/met6070165
_journal_volume 6
_journal_year 2016
_chemical_formula_structural 'Al Ti3'
_chemical_formula_sum 'Al Ti3'
_space_group_IT_number 194
_symmetry_Int_Tables_number 194
_symmetry_space_group_name_Hall '-P 6c 2c'
_symmetry_space_group_name_H-M 'P 63/m m c'
_cell_angle_alpha 90.
_cell_angle_beta 90.
_cell_angle_gamma 120.
_cell_formula_units_Z 2
_cell_length_a 5.76803
_cell_length_b 5.76803
_cell_length_c 4.64241
_cell_measurement_pressure 100
_cell_measurement_temperature 300.0
_cell_volume 133.761
_cod_data_source_file alpha2-TiAl-M1472002.cif
_cod_data_source_block global
_cod_original_formula_sum 'Al1 Ti3'
_cod_database_code 1545054

loop_
_symmetry_equiv_pos_site_id
_symmetry_equiv_pos_as_xyz
1 'x, x-y, -z+1/2'
2 '-x+y, y, -z+1/2'
3 '-y, -x, -z+1/2'
4 '-x+y, -x, -z+1/2'
5 '-y, x-y, -z+1/2'
6 'x, y, -z+1/2'
7 '-x, -x+y, z+1/2'
8 'x-y, -y, z+1/2'
9 'y, x, z+1/2'
10 'x-y, x, z+1/2'
11 'y, -x+y, z+1/2'
12 '-x, -y, z+1/2'
13 '-x, -x+y, -z'
14 'x-y, -y, -z'
15 'y, x, -z'
16 'x-y, x, -z'
17 'y, -x+y, -z'
18 '-x, -y, -z'
19 'x, x-y, z'
20 '-x+y, y, z'
21 '-y, -x, z'
22 '-x+y, -x, z'
23 '-y, x-y, z'
24 'x, y, z'

loop_
_atom_site_label
_atom_site_type_symbol
_atom_site_symmetry_multiplicity
_atom_site_Wyckoff_symbol
_atom_site_fract_x
_atom_site_fract_y
_atom_site_fract_z
_atom_site_occupancy
_atom_site_U_iso_or_equiv
Al1 Al0+ 2 c 0.3333 0.6667 0.25 1. 1.3
Ti1 Ti0+ 6 h 0.833 0.666 0.25 1. 1.3

loop_
_atom_type_symbol
_atom_type_oxidation_number
Al0+ 0
Ti0+ 0
